data_2229588
loop_
_publ_author_name
'Li, Jian'

_publ_section_title
;
 Hexane-1,6-diaminium
 bis[3,4,5,6-tetrachloro-2-(methoxycarbonyl)benzoate]
;
_journal_coeditor_code BT5475
_journal_issue 4
_journal_name_full 'Acta Crystallographica Section E'
_journal_page_first o901
_journal_paper_doi 10.1107/S1600536811008506
_journal_volume 67
_journal_year 2011
_chemical_formula_iupac 'C6 H18 N2 2+, 2C9 H3 Cl4 O4 -'
_chemical_formula_moiety 'C6 H18 N2 2+, 2(C9 H3 Cl4 O4 -)'
_chemical_formula_sum 'C24 H24 Cl8 N2 O8'
_chemical_formula_weight 752.05
_chemical_name_systematic
;
Hexane-1,6-diaminium bis[3,4,5,6-tetrachloro-2-(methoxycarbonyl)benzoate]
;
_space_group_IT_number 15
_symmetry_cell_setting monoclinic
_symmetry_space_group_name_Hall '-C 2yc'
_symmetry_space_group_name_H-M 'C 1 2/c 1'
_atom_sites_solution_hydrogens geom
_atom_sites_solution_primary direct
_atom_sites_solution_secondary difmap
_cell_angle_alpha 90.00
_cell_angle_beta 107.1180(10)
_cell_angle_gamma 90.00
_cell_formula_units_Z 4
_cell_length_a 31.236(3)
_cell_length_b 5.8911(4)
_cell_length_c 18.3762(18)
_cell_measurement_reflns_used 2053
_cell_measurement_temperature 298(2)
_cell_measurement_theta_max 26.086
_cell_measurement_theta_min 2.73
_cell_volume 3231.7(5)
_computing_cell_refinement 'SAINT (Bruker, 1997)'
_computing_data_collection 'SMART (Bruker, 1997)'
_computing_data_reduction 'SAINT (Bruker, 1997)'
_computing_molecular_graphics 'SHELXTL (Sheldrick, 2008)'
_computing_publication_material 'SHELXTL (Sheldrick, 2008)'
_computing_structure_refinement 'SHELXL97 (Sheldrick, 2008)'
_computing_structure_solution 'SHELXS97 (Sheldrick, 2008)'
_diffrn_ambient_temperature 298(2)
_diffrn_measured_fraction_theta_full 0.998
_diffrn_measured_fraction_theta_max 0.998
_diffrn_measurement_device_type 'Bruker SMART CCD'
_diffrn_measurement_method '\f and \w'
_diffrn_radiation_monochromator graphite
_diffrn_radiation_source 'fine-focus sealed tube'
_diffrn_radiation_type MoK\a
_diffrn_radiation_wavelength 0.71073
_diffrn_reflns_av_R_equivalents 0.0374
_diffrn_reflns_av_sigmaI/netI 0.0428
_diffrn_reflns_limit_h_max 29
_diffrn_reflns_limit_h_min -36
_diffrn_reflns_limit_k_max 7
_diffrn_reflns_limit_k_min -6
_diffrn_reflns_limit_l_max 21
_diffrn_reflns_limit_l_min -21
_diffrn_reflns_number 7618
_diffrn_reflns_theta_full 25.02
_diffrn_reflns_theta_max 25.02
_diffrn_reflns_theta_min 2.32
_exptl_absorpt_coefficient_mu 0.744
_exptl_absorpt_correction_T_max 0.8965
_exptl_absorpt_correction_T_min 0.7702
_exptl_absorpt_correction_type multi-scan
_exptl_absorpt_process_details '(SADABS; Bruker, 1997)'
_exptl_crystal_colour colorless
_exptl_crystal_density_diffrn 1.546
_exptl_crystal_density_method 'not measured'
_exptl_crystal_description block
_exptl_crystal_F_000 1528
_exptl_crystal_size_max 0.37
_exptl_crystal_size_mid 0.28
_exptl_crystal_size_min 0.15
_refine_diff_density_max 0.511
_refine_diff_density_min -0.414
_refine_ls_extinction_method none
_refine_ls_goodness_of_fit_ref 1.035
_refine_ls_hydrogen_treatment constr
_refine_ls_matrix_type full
_refine_ls_number_parameters 192
_refine_ls_number_reflns 2829
_refine_ls_number_restraints 0
_refine_ls_restrained_S_all 1.035
_refine_ls_R_factor_all 0.0940
_refine_ls_R_factor_gt 0.0569
_refine_ls_shift/su_max 0.000
_refine_ls_shift/su_mean 0.000
_refine_ls_structure_factor_coef Fsqd
_refine_ls_weighting_details 'calc w=1/[\s^2^(Fo^2^)+(0.0489P)^2^+12.9951P] where P=(Fo^2^+2Fc^2^)/3'
_refine_ls_weighting_scheme calc
_refine_ls_wR_factor_gt 0.1266
_refine_ls_wR_factor_ref 0.1536
_reflns_number_gt 1817
_reflns_number_total 2829
_reflns_threshold_expression I>2\s(I)
_cod_data_source_file bt5475.cif
_cod_data_source_block I
_cod_original_sg_symbol_H-M 'C 2/c'
_cod_database_code 2229588
_cod_database_fobs_code 2229588

loop_
_symmetry_equiv_pos_as_xyz
'x, y, z'
'-x, y, -z+1/2'
'x+1/2, y+1/2, z'
'-x+1/2, y+1/2, -z+1/2'
'-x, -y, -z'
'x, -y, z-1/2'
'-x+1/2, -y+1/2, -z'
'x+1/2, -y+1/2, z-1/2'

loop_
_atom_site_type_symbol
_atom_site_label
_atom_site_fract_x
_atom_site_fract_y
_atom_site_fract_z
_atom_site_U_iso_or_equiv
_atom_site_adp_type
_atom_site_calc_flag
_atom_site_refinement_flags
_atom_site_occupancy
_atom_site_disorder_assembly
_atom_site_disorder_group
Cl Cl1 0.16469(4) 0.8320(3) 0.02548(7) 0.0738(5) Uani d . 1 . .
Cl Cl2 0.10240(5) 0.4349(3) -0.04960(8) 0.0845(5) Uani d . 1 . .
Cl Cl3 0.03378(5) 0.2434(2) 0.02771(10) 0.0912(6) Uani d . 1 . .
Cl Cl4 0.02472(5) 0.4714(3) 0.17526(10) 0.0918(6) Uani d . 1 . .
N N1 0.21033(11) 0.4754(6) 0.26915(19) 0.0485(9) Uani d . 1 . .
H H1A 0.2012 0.6131 0.2512 0.073 Uiso calc R 1 . .
H H1B 0.1918 0.3715 0.2417 0.073 Uiso calc R 1 . .
H H1C 0.2379 0.4510 0.2662 0.073 Uiso calc R 1 . .
O O1 0.06089(14) 0.9497(7) 0.2473(2) 0.0906(13) Uani d . 1 . .
O O2 0.12386(14) 0.7821(10) 0.3033(2) 0.1124(18) Uani d . 1 . .
O O3 0.14859(11) 1.1892(6) 0.1748(2) 0.0769(12) Uani d . 1 . .
O O4 0.19786(10) 0.9160(5) 0.21430(17) 0.0537(8) Uani d . 1 . .
C C1 0.09506(15) 0.8248(9) 0.2481(3) 0.0558(12) Uani d . 1 . .
C C2 0.16017(13) 0.9909(7) 0.1788(2) 0.0400(10) Uani d . 1 . .
C C3 0.09403(13) 0.7360(7) 0.1712(2) 0.0432(10) Uani d . 1 . .
C C4 0.12605(12) 0.8139(6) 0.1380(2) 0.0373(9) Uani d . 1 . .
C C5 0.12705(13) 0.7243(7) 0.0688(2) 0.0458(10) Uani d . 1 . .
C C6 0.09835(14) 0.5502(7) 0.0339(3) 0.0511(12) Uani d . 1 . .
C C7 0.06762(15) 0.4685(8) 0.0678(3) 0.0559(13) Uani d . 1 . .
C C8 0.06449(14) 0.5651(8) 0.1346(3) 0.0542(12) Uani d . 1 . .
C C9 0.0599(3) 1.0419(13) 0.3203(3) 0.122(3) Uani d . 1 . .
H H9A 0.0605 0.9197 0.3552 0.184 Uiso calc R 1 . .
H H9B 0.0330 1.1290 0.3134 0.184 Uiso calc R 1 . .
H H9C 0.0855 1.1377 0.3405 0.184 Uiso calc R 1 . .
C C10 0.21042(15) 0.4596(8) 0.3498(3) 0.0531(12) Uani d . 1 . .
H H10A 0.2253 0.3210 0.3722 0.064 Uiso calc R 1 . .
H H10B 0.1798 0.4547 0.3523 0.064 Uiso calc R 1 . .
C C11 0.23434(15) 0.6622(8) 0.3940(2) 0.0498(11) Uani d . 1 . .
H H11A 0.2645 0.6693 0.3894 0.060 Uiso calc R 1 . .
H H11B 0.2188 0.7997 0.3718 0.060 Uiso calc R 1 . .
C C12 0.23681(14) 0.6522(8) 0.4771(2) 0.0517(11) Uani d . 1 . .
H H12A 0.2507 0.5102 0.4983 0.062 Uiso calc R 1 . .
H H12B 0.2066 0.6541 0.4816 0.062 Uiso calc R 1 . .

loop_
_atom_site_aniso_label
_atom_site_aniso_U_11
_atom_site_aniso_U_22
_atom_site_aniso_U_33
_atom_site_aniso_U_12
_atom_site_aniso_U_13
_atom_site_aniso_U_23
Cl1 0.0691(9) 0.0891(11) 0.0710(8) -0.0250(7) 0.0329(7) -0.0234(7)
Cl2 0.0825(10) 0.0811(11) 0.0783(9) -0.0055(8) 0.0057(8) -0.0407(8)
Cl3 0.0688(9) 0.0500(8) 0.1278(13) -0.0243(7) -0.0131(9) -0.0073(8)
Cl4 0.0664(9) 0.0909(12) 0.1210(13) -0.0240(8) 0.0322(9) 0.0288(10)
N1 0.044(2) 0.033(2) 0.060(2) 0.0003(16) 0.0021(17) -0.0084(17)
O1 0.112(3) 0.090(3) 0.067(2) 0.053(3) 0.021(2) 0.007(2)
O2 0.094(3) 0.181(5) 0.058(2) 0.071(3) 0.016(2) 0.010(3)
O3 0.063(2) 0.035(2) 0.105(3) 0.0031(16) -0.019(2) -0.0100(18)
O4 0.0404(17) 0.0431(18) 0.0658(19) -0.0031(14) -0.0025(15) 0.0026(15)
C1 0.041(3) 0.066(3) 0.061(3) 0.012(2) 0.015(2) 0.018(3)
C2 0.038(2) 0.035(3) 0.043(2) -0.0057(19) 0.0049(18) -0.0034(19)
C3 0.034(2) 0.037(2) 0.054(3) 0.0065(19) 0.0067(19) 0.010(2)
C4 0.031(2) 0.027(2) 0.047(2) 0.0021(16) 0.0018(17) -0.0004(18)
C5 0.037(2) 0.041(3) 0.055(3) -0.0035(19) 0.007(2) -0.008(2)
C6 0.041(2) 0.036(3) 0.065(3) 0.002(2) -0.002(2) -0.011(2)
C7 0.040(3) 0.036(3) 0.075(3) -0.004(2) -0.008(2) -0.003(2)
C8 0.035(2) 0.045(3) 0.076(3) -0.003(2) 0.007(2) 0.019(3)
C9 0.171(7) 0.127(6) 0.072(4) 0.084(6) 0.042(4) 0.010(4)
C10 0.048(3) 0.046(3) 0.063(3) -0.001(2) 0.012(2) -0.003(2)
C11 0.049(3) 0.042(3) 0.053(3) 0.002(2) 0.007(2) -0.007(2)
C12 0.045(3) 0.052(3) 0.057(3) 0.001(2) 0.014(2) -0.007(2)

loop_
_atom_type_symbol
_atom_type_description
_atom_type_scat_dispersion_real
_atom_type_scat_dispersion_imag
_atom_type_scat_source
C C 0.0033 0.0016 'International Tables Vol C Tables 4.2.6.8 and 6.1.1.4'
H H 0.0000 0.0000 'International Tables Vol C Tables 4.2.6.8 and 6.1.1.4'
N N 0.0061 0.0033 'International Tables Vol C Tables 4.2.6.8 and 6.1.1.4'
O O 0.0106 0.0060 'International Tables Vol C Tables 4.2.6.8 and 6.1.1.4'
Cl Cl 0.1484 0.1585 'International Tables Vol C Tables 4.2.6.8 and 6.1.1.4'

loop_
_geom_angle_atom_site_label_1
_geom_angle_atom_site_label_2
_geom_angle_atom_site_label_3
_geom_angle_site_symmetry_1
_geom_angle_site_symmetry_3
_geom_angle
_geom_angle_publ_flag
C10 N1 H1A . . 109.5 ?
C10 N1 H1B . . 109.5 ?
H1A N1 H1B . . 109.5 ?
C10 N1 H1C . . 109.5 ?
H1A N1 H1C . . 109.5 ?
H1B N1 H1C . . 109.5 ?
C1 O1 C9 . . 116.3(4) ?
O2 C1 O1 . . 123.7(5) ?
O2 C1 C3 . . 122.7(4) ?
O1 C1 C3 . . 113.6(4) ?
O3 C2 O4 . . 126.1(4) ?
O3 C2 C4 . . 118.3(4) ?
O4 C2 C4 . . 115.6(4) ?
C4 C3 C8 . . 119.0(4) ?
C4 C3 C1 . . 118.6(4) ?
C8 C3 C1 . . 122.2(4) ?
C5 C4 C3 . . 119.3(4) ?
C5 C4 C2 . . 120.8(4) ?
C3 C4 C2 . . 120.0(4) ?
C4 C5 C6 . . 121.3(4) ?
C4 C5 Cl1 . . 119.1(3) ?
C6 C5 Cl1 . . 119.6(3) ?
C7 C6 C5 . . 119.4(4) ?
C7 C6 Cl2 . . 120.7(3) ?
C5 C6 Cl2 . . 119.9(4) ?
C6 C7 C8 . . 120.0(4) ?
C6 C7 Cl3 . . 119.9(4) ?
C8 C7 Cl3 . . 120.1(4) ?
C7 C8 C3 . . 121.0(4) ?
C7 C8 Cl4 . . 120.2(4) ?
C3 C8 Cl4 . . 118.8(4) ?
O1 C9 H9A . . 109.5 ?
O1 C9 H9B . . 109.5 ?
H9A C9 H9B . . 109.5 ?
O1 C9 H9C . . 109.5 ?
H9A C9 H9C . . 109.5 ?
H9B C9 H9C . . 109.5 ?
N1 C10 C11 . . 110.0(4) ?
N1 C10 H10A . . 109.7 ?
C11 C10 H10A . . 109.7 ?
N1 C10 H10B . . 109.7 ?
C11 C10 H10B . . 109.7 ?
H10A C10 H10B . . 108.2 ?
C12 C11 C10 . . 112.5(4) ?
C12 C11 H11A . . 109.1 ?
C10 C11 H11A . . 109.1 ?
C12 C11 H11B . . 109.1 ?
C10 C11 H11B . . 109.1 ?
H11A C11 H11B . . 107.8 ?
C11 C12 C12 . 7_566 113.0(5) ?
C11 C12 H12A . . 109.0 ?
C12 C12 H12A 7_566 . 109.0 ?
C11 C12 H12B . . 109.0 ?
C12 C12 H12B 7_566 . 109.0 ?
H12A C12 H12B . . 107.8 ?

loop_
_geom_bond_atom_site_label_1
_geom_bond_atom_site_label_2
_geom_bond_site_symmetry_2
_geom_bond_distance
_geom_bond_publ_flag
Cl1 C5 . 1.723(5) ?
Cl2 C6 . 1.716(5) ?
Cl3 C7 . 1.721(4) ?
Cl4 C8 . 1.719(5) ?
N1 C10 . 1.484(5) ?
N1 H1A . 0.8900 ?
N1 H1B . 0.8900 ?
N1 H1C . 0.8900 ?
O1 C1 . 1.293(5) ?
O1 C9 . 1.456(7) ?
O2 C1 . 1.168(5) ?
O3 C2 . 1.218(5) ?
O4 C2 . 1.247(5) ?
C1 C3 . 1.499(6) ?
C2 C4 . 1.521(5) ?
C3 C4 . 1.394(6) ?
C3 C8 . 1.397(6) ?
C4 C5 . 1.386(6) ?
C5 C6 . 1.389(6) ?
C6 C7 . 1.376(7) ?
C7 C8 . 1.382(7) ?
C9 H9A . 0.9600 ?
C9 H9B . 0.9600 ?
C9 H9C . 0.9600 ?
C10 C11 . 1.511(6) ?
C10 H10A . 0.9700 ?
C10 H10B . 0.9700 ?
C11 C12 . 1.507(6) ?
C11 H11A . 0.9700 ?
C11 H11B . 0.9700 ?
C12 C12 7_566 1.519(9) ?
C12 H12A . 0.9700 ?
C12 H12B . 0.9700 ?

loop_
_geom_hbond_atom_site_label_D
_geom_hbond_atom_site_label_H
_geom_hbond_atom_site_label_A
_geom_hbond_site_symmetry_A
_geom_hbond_distance_DH
_geom_hbond_distance_HA
_geom_hbond_distance_DA
_geom_hbond_angle_DHA
N1 H1A O4 . 0.89 1.90 2.770(5) 165
N1 H1B O3 1_545 0.89 1.87 2.757(5) 171
C9 H9B Cl4 2_565 0.96 2.75 3.677(9) 161
C10 H10B O2 . 0.97 2.58 3.208(7) 122

loop_
_geom_torsion_atom_site_label_1
_geom_torsion_atom_site_label_2
_geom_torsion_atom_site_label_3
_geom_torsion_atom_site_label_4
_geom_torsion_site_symmetry_1
_geom_torsion_site_symmetry_2
_geom_torsion_site_symmetry_3
_geom_torsion_site_symmetry_4
_geom_torsion
_geom_torsion_publ_flag
C9 O1 C1 O2 . . . . 1.0(9) ?
C9 O1 C1 C3 . . . . -179.9(5) ?
O2 C1 C3 C4 . . . . -68.0(7) ?
O1 C1 C3 C4 . . . . 112.9(5) ?
O2 C1 C3 C8 . . . . 106.7(6) ?
O1 C1 C3 C8 . . . . -72.4(6) ?
C8 C3 C4 C5 . . . . 1.6(6) ?
C1 C3 C4 C5 . . . . 176.5(4) ?
C8 C3 C4 C2 . . . . -176.8(4) ?
C1 C3 C4 C2 . . . . -1.8(5) ?
O3 C2 C4 C5 . . . . 101.7(5) ?
O4 C2 C4 C5 . . . . -79.0(5) ?
O3 C2 C4 C3 . . . . -79.9(5) ?
O4 C2 C4 C3 . . . . 99.4(4) ?
C3 C4 C5 C6 . . . . -3.4(6) ?
C2 C4 C5 C6 . . . . 174.9(4) ?
C3 C4 C5 Cl1 . . . . 176.5(3) ?
C2 C4 C5 Cl1 . . . . -5.2(5) ?
C4 C5 C6 C7 . . . . 1.5(6) ?
Cl1 C5 C6 C7 . . . . -178.4(3) ?
C4 C5 C6 Cl2 . . . . -177.0(3) ?
Cl1 C5 C6 Cl2 . . . . 3.1(5) ?
C5 C6 C7 C8 . . . . 2.3(6) ?
Cl2 C6 C7 C8 . . . . -179.3(3) ?
C5 C6 C7 Cl3 . . . . -176.7(3) ?
Cl2 C6 C7 Cl3 . . . . 1.7(5) ?
C6 C7 C8 C3 . . . . -4.1(7) ?
Cl3 C7 C8 C3 . . . . 174.9(3) ?
C6 C7 C8 Cl4 . . . . 177.5(3) ?
Cl3 C7 C8 Cl4 . . . . -3.6(5) ?
C4 C3 C8 C7 . . . . 2.1(6) ?
C1 C3 C8 C7 . . . . -172.6(4) ?
C4 C3 C8 Cl4 . . . . -179.4(3) ?
C1 C3 C8 Cl4 . . . . 5.9(6) ?
N1 C10 C11 C12 . . . . -178.2(4) ?
C10 C11 C12 C12 . . . 7_566 176.6(5) ?
